data_4324951
loop_
_publ_author_name
'Chun Yang'
'Qing-Lun Wang'
'Jing Qi'
'Yue Ma'
'Shi-Ping Yan'
'Guang-Ming Yang'
'Peng Cheng'
'Dai-Zheng Liao'

_publ_section_title
;
 Two Novel Cyanide-Bridged Bimetallic Magnetic Chains Derived from
 Manganese(III) Schiff Bases and Hexacyanochromate(III) Building Blocks
;
_journal_name_full 'Inorganic Chemistry'
_journal_page_first 4006
_journal_page_last 4015
_journal_paper_doi 10.1021/ic102495t
_journal_volume 50
_journal_year 2011
_chemical_formula_sum 'C60 H56 Cr Mn3 N14 O8'
_chemical_formula_weight 1318.01
_chemical_name_systematic
; 
 ? 
;
_space_group_IT_number 2
_symmetry_cell_setting triclinic
_symmetry_space_group_name_Hall '-P 1'
_symmetry_space_group_name_H-M 'P -1'
_atom_sites_solution_hydrogens geom
_atom_sites_solution_primary direct
_atom_sites_solution_secondary difmap
_audit_creation_method SHELXL-97
_cell_angle_alpha 76.91(3)
_cell_angle_beta 80.10(3)
_cell_angle_gamma 66.84(3)
_cell_formula_units_Z 2
_cell_length_a 14.063(3)
_cell_length_b 15.106(3)
_cell_length_c 15.981(3)
_cell_measurement_reflns_used 8316
_cell_measurement_temperature 113(2)
_cell_measurement_theta_max 27.487
_cell_measurement_theta_min 1.805
_cell_volume 3027.2(13)
_computing_cell_refinement crystalclear
_computing_data_collection 'crystalclear(Rigaku/MSC Inc., 2005)'
_computing_data_reduction crystalclear
_computing_molecular_graphics 'Bruker SHELXTL'
_computing_publication_material 'Bruker SHELXTL'
_computing_structure_refinement 'SHELXL-97 (Sheldrick, 1997)'
_computing_structure_solution 'SHELXS-97 (Sheldrick, 1990)'
_diffrn_ambient_temperature 113(2)
_diffrn_detector_area_resol_mean 7.31
_diffrn_measured_fraction_theta_full 0.995
_diffrn_measured_fraction_theta_max 0.995
_diffrn_measurement_device_type 'rigaku saturn CCD area detector'
_diffrn_measurement_method '\w and \f scans'
_diffrn_radiation_monochromator confocal
_diffrn_radiation_source 'rotating anode'
_diffrn_radiation_type MoK\a
_diffrn_radiation_wavelength 0.71073
_diffrn_reflns_av_R_equivalents 0.0461
_diffrn_reflns_av_sigmaI/netI 0.0738
_diffrn_reflns_limit_h_max 15
_diffrn_reflns_limit_h_min -16
_diffrn_reflns_limit_k_max 17
_diffrn_reflns_limit_k_min -17
_diffrn_reflns_limit_l_max 19
_diffrn_reflns_limit_l_min -17
_diffrn_reflns_number 22372
_diffrn_reflns_theta_full 25.02
_diffrn_reflns_theta_max 25.02
_diffrn_reflns_theta_min 1.81
_diffrn_standards_decay_% 0
_diffrn_standards_interval_count 0
_diffrn_standards_interval_time 0
_diffrn_standards_number 0
_exptl_absorpt_coefficient_mu 0.852
_exptl_absorpt_correction_T_max 0.9350
_exptl_absorpt_correction_T_min 0.8480
_exptl_absorpt_correction_type multi-scan
_exptl_absorpt_process_details crystalclear
_exptl_crystal_colour brown
_exptl_crystal_density_diffrn 1.446
_exptl_crystal_description block
_exptl_crystal_F_000 1354
_exptl_crystal_size_max 0.20
_exptl_crystal_size_mid 0.18
_exptl_crystal_size_min 0.08
_refine_diff_density_max 1.685
_refine_diff_density_min -0.986
_refine_diff_density_rms 0.094
_refine_ls_extinction_method none
_refine_ls_goodness_of_fit_ref 1.075
_refine_ls_hydrogen_treatment constr
_refine_ls_matrix_type full
_refine_ls_number_parameters 799
_refine_ls_number_reflns 10619
_refine_ls_number_restraints 49
_refine_ls_restrained_S_all 1.087
_refine_ls_R_factor_all 0.0807
_refine_ls_R_factor_gt 0.0622
_refine_ls_shift/su_max 0.005
_refine_ls_shift/su_mean 0.000
_refine_ls_structure_factor_coef Fsqd
_refine_ls_weighting_details 'calc w=1/[\s^2^(Fo^2^)+(0.0831P)^2^+2.2817P] where P=(Fo^2^+2Fc^2^)/3'
_refine_ls_weighting_scheme calc
_refine_ls_wR_factor_gt 0.1574
_refine_ls_wR_factor_ref 0.1720
_reflns_number_gt 8214
_reflns_number_total 10619
_reflns_threshold_expression >2sigma(I)
_cod_data_source_file ic102495t_si_002_1.cif
_cod_data_source_block 1
_cod_original_cell_volume 3027.2(10)
_cod_database_code 4324951

loop_
_symmetry_equiv_pos_as_xyz
'x, y, z'
'-x, -y, -z'

loop_
_atom_site_label
_atom_site_type_symbol
_atom_site_fract_x
_atom_site_fract_y
_atom_site_fract_z
_atom_site_U_iso_or_equiv
_atom_site_adp_type
_atom_site_occupancy
_atom_site_symmetry_multiplicity
_atom_site_calc_flag
_atom_site_refinement_flags
_atom_site_disorder_assembly
_atom_site_disorder_group
Cr1 Cr 0.0000 0.5000 0.5000 0.0246(2) Uani 1 2 d S . .
Cr2 Cr 0.0000 1.0000 0.0000 0.0247(2) Uani 1 2 d S . .
Mn1 Mn 0.35515(6) 0.52212(5) 0.51069(4) 0.0328(2) Uani 1 1 d . . .
Mn2 Mn -0.02405(5) 0.66308(4) 0.17488(4) 0.02234(17) Uani 1 1 d . . .
Mn3 Mn 0.21250(5) 0.14036(4) 0.42488(4) 0.02062(17) Uani 1 1 d . . .
O1 O 0.3152(2) 0.6200(2) 0.57738(19) 0.0329(7) Uani 1 1 d . . .
O2 O 0.4166(4) 0.5895(3) 0.4196(2) 0.0609(12) Uani 1 1 d . . .
O3 O 0.3453(2) 0.1246(2) 0.44809(18) 0.0263(6) Uani 1 1 d . . .
O4 O 0.1874(2) 0.05490(19) 0.52474(17) 0.0236(6) Uani 1 1 d . . .
O5 O -0.1664(2) 0.6958(2) 0.16561(17) 0.0241(6) Uani 1 1 d . . .
O6 O 0.0219(2) 0.5673(2) 0.10483(19) 0.0322(7) Uani 1 1 d . . .
O7 O 0.2923(2) 0.0115(2) 0.35423(19) 0.0291(7) Uani 1 1 d . . .
H7 H 0.2917 0.0233 0.2946 0.035 Uiso 1 1 calc R . .
N1 N 0.2085(3) 0.5495(3) 0.4624(2) 0.0331(9) Uani 1 1 d . . .
N2 N -0.0268(3) 0.5446(3) 0.2976(2) 0.0301(8) Uani 1 1 d . . .
N3 N 0.1353(3) 0.2739(3) 0.4888(2) 0.0268(8) Uani 1 1 d . . .
N4 N -0.0134(3) 0.7868(3) 0.0702(2) 0.0331(9) Uani 1 1 d . . .
N5 N 0.1807(3) 0.9429(4) 0.1246(3) 0.0460(11) Uani 1 1 d . . .
N6 N -0.1716(3) 1.0752(3) 0.1552(3) 0.0471(11) Uani 1 1 d . . .
N7 N 0.3211(3) 0.4311(3) 0.6095(2) 0.0267(8) Uani 1 1 d . . .
N8 N 0.4293(3) 0.4009(3) 0.4618(2) 0.0304(8) Uani 1 1 d . . .
N9 N -0.0560(3) 0.7510(2) 0.2602(2) 0.0244(8) Uani 1 1 d . . .
N10 N 0.1215(3) 0.6391(2) 0.1945(2) 0.0277(8) Uani 1 1 d . . .
N11 N 0.2228(3) 0.2274(2) 0.3128(2) 0.0228(7) Uani 1 1 d . . .
N12 N 0.0748(3) 0.1671(2) 0.3864(2) 0.0232(7) Uani 1 1 d . . .
C1 C 0.1340(4) 0.5328(3) 0.4721(3) 0.0286(10) Uani 1 1 d . . .
C2 C -0.0184(3) 0.5246(3) 0.3703(3) 0.0263(9) Uani 1 1 d . . .
C3 C 0.0884(3) 0.3540(3) 0.4951(3) 0.0257(9) Uani 1 1 d . . .
C4 C -0.0093(3) 0.8628(3) 0.0421(3) 0.0276(10) Uani 1 1 d . . .
C5 C 0.1164(4) 0.9623(3) 0.0809(3) 0.0318(10) Uani 1 1 d . . .
C6 C -0.1101(4) 1.0476(3) 0.1001(3) 0.0312(10) Uani 1 1 d . . .
C7 C 0.2701(3) 0.6229(3) 0.6570(3) 0.0279(10) Uani 1 1 d . . .
C8 C 0.2446(3) 0.7071(3) 0.6924(3) 0.0335(11) Uani 1 1 d . . .
H8 H 0.2590 0.7600 0.6587 0.040 Uiso 1 1 calc R . .
C9 C 0.1994(3) 0.7143(3) 0.7746(3) 0.0342(11) Uani 1 1 d . . .
H9 H 0.1856 0.7707 0.7963 0.041 Uiso 1 1 calc R . .
C10 C 0.1738(4) 0.6370(4) 0.8263(3) 0.0398(12) Uani 1 1 d . . .
H10 H 0.1412 0.6425 0.8817 0.048 Uiso 1 1 calc R . .
C11 C 0.1975(4) 0.5531(4) 0.7940(3) 0.0352(11) Uani 1 1 d . . .
H11 H 0.1809 0.5016 0.8282 0.042 Uiso 1 1 calc R . .
C12 C 0.2459(3) 0.5435(3) 0.7108(3) 0.0293(10) Uani 1 1 d . . .
C13 C 0.2738(3) 0.4522(3) 0.6829(3) 0.0280(10) Uani 1 1 d . . .
H13 H 0.2561 0.4036 0.7214 0.034 Uiso 1 1 calc R . .
C14 C 0.3418(3) 0.3343(3) 0.5886(3) 0.0289(10) Uani 1 1 d . . .
H14A H 0.2838 0.3361 0.5622 0.035 Uiso 1 1 calc R . .
H14B H 0.3522 0.2850 0.6406 0.035 Uiso 1 1 calc R . .
C15 C 0.4401(4) 0.3107(3) 0.5258(3) 0.0363(11) Uani 1 1 d . . .
H15A H 0.5012 0.2910 0.5563 0.044 Uiso 1 1 calc R . .
H15B H 0.4468 0.2579 0.4974 0.044 Uiso 1 1 calc R . .
C16 C 0.4675(3) 0.3962(4) 0.3831(3) 0.0345(11) Uani 1 1 d . . .
H16 H 0.4966 0.3350 0.3668 0.041 Uiso 1 1 calc R . .
C17 C 0.4681(3) 0.4796(4) 0.3187(3) 0.0328(11) Uani 1 1 d . . .
C18 C 0.5010(4) 0.4667(4) 0.2322(3) 0.0457(13) Uani 1 1 d . . .
H18 H 0.5209 0.4048 0.2187 0.055 Uiso 1 1 calc R . .
C19 C 0.5043(4) 0.5421(4) 0.1682(3) 0.0481(14) Uani 1 1 d . . .
H19 H 0.5248 0.5322 0.1114 0.058 Uiso 1 1 calc R . .
C20 C 0.4768(4) 0.6334(4) 0.1884(3) 0.0436(13) Uani 1 1 d . . .
H20 H 0.4788 0.6854 0.1448 0.052 Uiso 1 1 calc R . .
C21 C 0.4462(4) 0.6491(4) 0.2726(3) 0.0461(13) Uani 1 1 d . . .
H21 H 0.4283 0.7112 0.2850 0.055 Uiso 1 1 calc R . .
C22 C 0.4422(4) 0.5725(4) 0.3389(3) 0.0412(12) Uani 1 1 d . . .
C23 C -0.2475(3) 0.7680(3) 0.1945(3) 0.0267(9) Uani 1 1 d . . .
C24 C -0.3463(3) 0.7857(3) 0.1715(3) 0.0320(10) Uani 1 1 d . . .
H24 H -0.3527 0.7486 0.1351 0.038 Uiso 1 1 calc R . .
C25 C -0.4344(4) 0.8575(3) 0.2023(3) 0.0407(12) Uani 1 1 d . . .
H25 H -0.4989 0.8676 0.1862 0.049 Uiso 1 1 calc R . .
C26 C -0.4279(4) 0.9142(4) 0.2564(4) 0.0450(13) Uani 1 1 d . . .
H26 H -0.4873 0.9630 0.2755 0.054 Uiso 1 1 calc R . .
C27 C -0.3318(4) 0.8972(3) 0.2816(4) 0.0422(12) Uani 1 1 d . . .
H27 H -0.3270 0.9336 0.3194 0.051 Uiso 1 1 calc R . .
C28 C -0.2415(3) 0.8255(3) 0.2506(3) 0.0311(10) Uani 1 1 d . . .
C29 C -0.1458(4) 0.8116(3) 0.2827(3) 0.0318(10) Uani 1 1 d . . .
H29 H -0.1496 0.8493 0.3226 0.038 Uiso 1 1 calc R . .
C30 C 0.0344(4) 0.7377(3) 0.3042(3) 0.0324(10) Uani 1 1 d . . .
H30A H 0.0428 0.6861 0.3543 0.039 Uiso 1 1 calc R . .
H30B H 0.0247 0.7977 0.3230 0.039 Uiso 1 1 calc R . .
C31 C 0.1291(4) 0.7108(3) 0.2393(3) 0.0366(11) Uani 1 1 d . . .
H31A H 0.1307 0.7685 0.1983 0.044 Uiso 1 1 calc R . .
H31B H 0.1922 0.6827 0.2686 0.044 Uiso 1 1 calc R . .
C32 C 0.2034(4) 0.5717(3) 0.1671(3) 0.0352(11) Uani 1 1 d . . .
H32 H 0.2668 0.5670 0.1815 0.042 Uiso 1 1 calc R . .
C33 C 0.2061(4) 0.5041(3) 0.1170(3) 0.0353(11) Uani 1 1 d . . .
C34 C 0.3057(4) 0.4359(4) 0.0908(3) 0.0469(14) Uani 1 1 d . . .
H34 H 0.3653 0.4368 0.1079 0.056 Uiso 1 1 calc R . .
C35 C 0.3147(5) 0.3697(4) 0.0414(3) 0.0603(18) Uani 1 1 d . . .
H35 H 0.3799 0.3268 0.0239 0.072 Uiso 1 1 calc R . .
C36 C 0.2252(5) 0.3671(5) 0.0173(3) 0.0638(19) Uani 1 1 d . . .
H36 H 0.2307 0.3206 -0.0146 0.077 Uiso 1 1 calc R . .
C37 C 0.1290(5) 0.4325(4) 0.0402(3) 0.0513(15) Uani 1 1 d . . .
H37 H 0.0704 0.4295 0.0234 0.062 Uiso 1 1 calc R . .
C38 C 0.1168(4) 0.5040(3) 0.0884(3) 0.0332(11) Uani 1 1 d . . .
C39 C 0.4217(3) 0.1379(3) 0.3919(3) 0.0247(9) Uani 1 1 d . . .
C40 C 0.5218(3) 0.0994(3) 0.4175(3) 0.0289(10) Uani 1 1 d . . .
H40 H 0.5333 0.0644 0.4731 0.035 Uiso 1 1 calc R . .
C41 C 0.6048(4) 0.1117(3) 0.3626(3) 0.0349(11) Uani 1 1 d . . .
H41 H 0.6708 0.0854 0.3819 0.042 Uiso 1 1 calc R . .
C42 C 0.5905(4) 0.1634(4) 0.2785(3) 0.0389(12) Uani 1 1 d . . .
H42 H 0.6466 0.1708 0.2415 0.047 Uiso 1 1 calc R . .
C43 C 0.4930(4) 0.2029(3) 0.2509(3) 0.0346(11) Uani 1 1 d . . .
H43 H 0.4832 0.2374 0.1950 0.042 Uiso 1 1 calc R . .
C44 C 0.4068(3) 0.1917(3) 0.3065(3) 0.0273(9) Uani 1 1 d . . .
C45 C 0.3064(3) 0.2375(3) 0.2733(3) 0.0280(10) Uani 1 1 d . . .
H45 H 0.3019 0.2772 0.2192 0.034 Uiso 1 1 calc R . .
C46 C 0.1232(3) 0.2818(3) 0.2736(3) 0.0308(10) Uani 1 1 d . . .
H46A H 0.1355 0.3003 0.2117 0.037 Uiso 1 1 calc R . .
H46B H 0.0839 0.3405 0.2979 0.037 Uiso 1 1 calc R . .
C47 C 0.0643(3) 0.2123(3) 0.2942(3) 0.0298(10) Uani 1 1 d . . .
H47A H -0.0083 0.2479 0.2844 0.036 Uiso 1 1 calc R . .
H47B H 0.0938 0.1625 0.2580 0.036 Uiso 1 1 calc R . .
C48 C -0.0028(3) 0.1551(3) 0.4354(3) 0.0267(9) Uani 1 1 d . . .
H48 H -0.0661 0.1782 0.4120 0.032 Uiso 1 1 calc R . .
C49 C 0.0016(3) 0.1080(3) 0.5250(3) 0.0247(9) Uani 1 1 d . . .
C50 C -0.0931(4) 0.1093(4) 0.5714(3) 0.0338(11) Uani 1 1 d . . .
H50 H -0.1544 0.1421 0.5448 0.041 Uiso 1 1 calc R . .
C51 C -0.0963(4) 0.0618(4) 0.6568(3) 0.0353(11) Uani 1 1 d . . .
H51 H -0.1593 0.0651 0.6884 0.042 Uiso 1 1 calc R . .
C52 C -0.0032(4) 0.0095(3) 0.6937(3) 0.0299(10) Uani 1 1 d . . .
H52 H -0.0043 -0.0243 0.7501 0.036 Uiso 1 1 calc R . .
C53 C 0.0913(3) 0.0062(3) 0.6488(3) 0.0247(9) Uani 1 1 d . . .
H53 H 0.1524 -0.0299 0.6750 0.030 Uiso 1 1 calc R . .
C54 C 0.0952(3) 0.0573(3) 0.5637(3) 0.0228(9) Uani 1 1 d . . .
C55 C 0.3431(4) -0.0861(3) 0.3962(3) 0.0347(11) Uani 1 1 d . . .
H55A H 0.4159 -0.0993 0.3951 0.052 Uiso 1 1 calc R . .
H55B H 0.3341 -0.1307 0.3668 0.052 Uiso 1 1 calc R . .
H55C H 0.3137 -0.0942 0.4549 0.052 Uiso 1 1 calc R . .
N13 N 0.4376(6) 0.6501(7) 0.9353(5) 0.109(2) Uani 1 1 d U . .
C56 C 0.3577(5) 0.6846(5) 0.9698(4) 0.0585(16) Uani 1 1 d . . .
C57 C 0.2644(7) 0.7319(6) 1.0096(6) 0.111(3) Uani 1 1 d . . .
H57A H 0.2364 0.7981 0.9796 0.166 Uiso 1 1 calc R . .
H57B H 0.2724 0.7321 1.0680 0.166 Uiso 1 1 calc R . .
H57C H 0.2179 0.6993 1.0095 0.166 Uiso 1 1 calc R . .
N14 N 0.4863(11) 0.8398(6) 1.0172(8) 0.236(8) Uani 1 1 d . . .
C58 C 0.4307(8) 0.8973(5) 0.9802(6) 0.112(4) Uani 1 1 d D . .
C59 C 0.3440(5) 0.9684(5) 0.9378(4) 0.077(2) Uani 1 1 d D . .
H59A H 0.3171 0.9370 0.9070 0.116 Uiso 1 1 d R . .
H59B H 0.3653 1.0166 0.8981 0.116 Uiso 1 1 d R . .
H59C H 0.2910 0.9993 0.9799 0.116 Uiso 1 1 d R . .
O8 O 0.3030(3) 0.0113(4) 0.1895(2) 0.0466(13) Uani 0.831(7) 1 d PU A 1
C60 C 0.3337(8) 0.0812(7) 0.1229(6) 0.088(3) Uani 0.831(7) 1 d PU A 1
O8' O 0.2510(13) 0.1677(12) 0.1108(10) 0.023(4) Uani 0.169(7) 1 d PU A 2
C60' C 0.1648(19) 0.1901(17) 0.0606(15) 0.025(6) Uani 0.169(7) 1 d PU A 2

loop_
_atom_site_aniso_label
_atom_site_aniso_U_11
_atom_site_aniso_U_22
_atom_site_aniso_U_33
_atom_site_aniso_U_23
_atom_site_aniso_U_13
_atom_site_aniso_U_12
Cr1 0.0348(6) 0.0169(5) 0.0212(5) -0.0020(4) -0.0056(4) -0.0081(4)
Cr2 0.0267(5) 0.0303(5) 0.0184(5) -0.0027(4) 0.0015(4) -0.0142(4)
Mn1 0.0495(5) 0.0354(4) 0.0266(4) -0.0077(3) 0.0036(3) -0.0310(4)
Mn2 0.0255(4) 0.0212(3) 0.0209(3) -0.0041(3) -0.0018(3) -0.0092(3)
Mn3 0.0200(3) 0.0216(3) 0.0206(3) -0.0035(3) -0.0011(2) -0.0084(3)
O1 0.050(2) 0.0344(17) 0.0271(16) -0.0077(14) 0.0010(14) -0.0291(16)
O2 0.117(4) 0.072(3) 0.0303(19) -0.0159(18) 0.018(2) -0.081(3)
O3 0.0243(16) 0.0296(15) 0.0262(15) -0.0058(13) -0.0030(12) -0.0104(13)
O4 0.0220(15) 0.0214(14) 0.0242(15) -0.0020(12) -0.0008(12) -0.0062(12)
O5 0.0267(16) 0.0245(14) 0.0235(15) -0.0079(12) -0.0003(12) -0.0109(13)
O6 0.0349(18) 0.0321(16) 0.0277(16) -0.0123(14) -0.0056(13) -0.0055(14)
O7 0.0336(17) 0.0289(16) 0.0244(15) -0.0095(13) 0.0006(13) -0.0098(14)
N1 0.038(2) 0.027(2) 0.035(2) -0.0009(17) -0.0107(18) -0.0133(18)
N2 0.042(2) 0.0265(19) 0.027(2) -0.0022(16) -0.0086(17) -0.0174(18)
N3 0.034(2) 0.0227(19) 0.0249(19) -0.0056(16) -0.0052(15) -0.0100(17)
N4 0.035(2) 0.036(2) 0.029(2) 0.0026(18) -0.0015(16) -0.0177(18)
N5 0.037(2) 0.074(3) 0.026(2) -0.007(2) -0.0011(19) -0.021(2)
N6 0.047(3) 0.067(3) 0.036(2) -0.024(2) 0.012(2) -0.029(2)
N7 0.029(2) 0.0260(18) 0.029(2) -0.0047(16) -0.0001(15) -0.0159(16)
N8 0.027(2) 0.037(2) 0.029(2) -0.0031(17) -0.0056(16) -0.0142(17)
N9 0.029(2) 0.0193(17) 0.0257(19) -0.0028(15) -0.0020(15) -0.0112(16)
N10 0.028(2) 0.0230(18) 0.030(2) -0.0004(16) -0.0041(16) -0.0093(16)
N11 0.0209(18) 0.0275(18) 0.0224(18) -0.0034(15) -0.0031(14) -0.0116(15)
N12 0.0250(19) 0.0220(17) 0.0202(17) -0.0041(15) -0.0019(14) -0.0061(15)
C1 0.044(3) 0.018(2) 0.022(2) -0.0027(18) -0.012(2) -0.006(2)
C2 0.034(2) 0.018(2) 0.029(3) -0.0019(18) -0.0061(19) -0.0119(19)
C3 0.035(2) 0.026(2) 0.021(2) -0.0008(18) -0.0042(18) -0.016(2)
C4 0.025(2) 0.037(3) 0.017(2) 0.000(2) 0.0008(17) -0.011(2)
C5 0.030(3) 0.039(3) 0.024(2) -0.005(2) 0.007(2) -0.014(2)
C6 0.039(3) 0.037(2) 0.025(2) -0.006(2) -0.003(2) -0.021(2)
C7 0.030(2) 0.028(2) 0.030(2) -0.0041(19) -0.0062(19) -0.015(2)
C8 0.035(3) 0.030(2) 0.041(3) -0.008(2) -0.007(2) -0.015(2)
C9 0.029(2) 0.034(2) 0.044(3) -0.016(2) -0.009(2) -0.008(2)
C10 0.044(3) 0.047(3) 0.031(3) -0.016(2) -0.002(2) -0.015(2)
C11 0.036(3) 0.041(3) 0.031(2) -0.006(2) -0.003(2) -0.017(2)
C12 0.035(3) 0.030(2) 0.026(2) -0.0019(19) -0.0075(19) -0.016(2)
C13 0.031(2) 0.029(2) 0.024(2) 0.0028(19) -0.0059(18) -0.014(2)
C14 0.034(3) 0.024(2) 0.031(2) -0.0036(19) -0.0049(19) -0.014(2)
C15 0.038(3) 0.035(3) 0.036(3) -0.008(2) -0.008(2) -0.011(2)
C16 0.029(2) 0.043(3) 0.029(2) -0.009(2) -0.0062(19) -0.009(2)
C17 0.025(2) 0.049(3) 0.026(2) -0.009(2) -0.0013(18) -0.015(2)
C18 0.045(3) 0.052(3) 0.035(3) -0.009(3) -0.002(2) -0.013(3)
C19 0.056(3) 0.065(4) 0.025(3) -0.009(3) -0.002(2) -0.025(3)
C20 0.049(3) 0.065(4) 0.027(3) -0.001(2) -0.003(2) -0.036(3)
C21 0.064(4) 0.059(3) 0.035(3) -0.007(3) 0.004(2) -0.047(3)
C22 0.047(3) 0.064(3) 0.032(3) -0.012(2) 0.002(2) -0.041(3)
C23 0.031(2) 0.023(2) 0.027(2) -0.0022(18) 0.0038(18) -0.0138(19)
C24 0.030(2) 0.032(2) 0.037(3) -0.007(2) -0.002(2) -0.015(2)
C25 0.027(3) 0.034(3) 0.057(3) -0.004(2) 0.001(2) -0.011(2)
C26 0.030(3) 0.030(2) 0.068(4) -0.016(3) 0.012(2) -0.007(2)
C27 0.041(3) 0.032(2) 0.057(3) -0.021(2) 0.014(2) -0.017(2)
C28 0.033(2) 0.020(2) 0.037(3) -0.0053(19) 0.004(2) -0.0089(19)
C29 0.041(3) 0.025(2) 0.037(3) -0.010(2) -0.001(2) -0.019(2)
C30 0.040(3) 0.029(2) 0.035(3) -0.006(2) -0.009(2) -0.018(2)
C31 0.036(3) 0.033(2) 0.047(3) -0.001(2) -0.014(2) -0.018(2)
C32 0.030(3) 0.032(2) 0.040(3) 0.006(2) -0.004(2) -0.013(2)
C33 0.034(3) 0.029(2) 0.028(2) 0.002(2) 0.006(2) -0.004(2)
C34 0.036(3) 0.042(3) 0.040(3) 0.006(3) 0.007(2) -0.002(2)
C35 0.066(4) 0.046(3) 0.029(3) -0.008(3) 0.013(3) 0.016(3)
C36 0.075(4) 0.058(4) 0.032(3) -0.022(3) -0.013(3) 0.014(3)
C37 0.060(4) 0.045(3) 0.032(3) -0.021(2) -0.015(3) 0.009(3)
C38 0.038(3) 0.032(2) 0.019(2) 0.0011(19) -0.0017(19) -0.005(2)
C39 0.025(2) 0.020(2) 0.032(2) -0.0102(18) -0.0004(18) -0.0092(18)
C40 0.025(2) 0.025(2) 0.039(3) -0.007(2) -0.0056(19) -0.0094(19)
C41 0.026(2) 0.029(2) 0.054(3) -0.016(2) -0.002(2) -0.012(2)
C42 0.030(3) 0.043(3) 0.055(3) -0.023(3) 0.009(2) -0.022(2)
C43 0.033(3) 0.038(3) 0.038(3) -0.011(2) 0.004(2) -0.019(2)
C44 0.022(2) 0.029(2) 0.034(2) -0.009(2) 0.0010(18) -0.0132(19)
C45 0.037(3) 0.029(2) 0.021(2) -0.0031(18) -0.0003(18) -0.018(2)
C46 0.031(2) 0.033(2) 0.026(2) 0.002(2) -0.0057(19) -0.012(2)
C47 0.029(2) 0.038(3) 0.022(2) -0.003(2) -0.0052(18) -0.012(2)
C48 0.027(2) 0.030(2) 0.027(2) -0.0089(19) -0.0043(18) -0.012(2)
C49 0.025(2) 0.028(2) 0.025(2) -0.0073(18) -0.0022(17) -0.0118(19)
C50 0.029(2) 0.053(3) 0.027(2) -0.013(2) 0.0063(18) -0.023(2)
C51 0.039(3) 0.052(3) 0.028(2) -0.013(2) 0.007(2) -0.032(2)
C52 0.042(3) 0.035(2) 0.022(2) -0.0044(19) 0.0012(19) -0.026(2)
C53 0.031(2) 0.020(2) 0.024(2) -0.0086(18) 0.0005(18) -0.0099(19)
C54 0.027(2) 0.021(2) 0.025(2) -0.0122(18) 0.0068(17) -0.0130(18)
C55 0.033(3) 0.031(2) 0.039(3) -0.013(2) -0.002(2) -0.008(2)
N13 0.094(5) 0.159(6) 0.094(5) -0.051(5) 0.013(4) -0.059(5)
C56 0.047(4) 0.065(4) 0.060(4) -0.027(3) 0.003(3) -0.013(3)
C57 0.102(7) 0.079(5) 0.093(6) 0.023(5) 0.029(5) -0.007(5)
N14 0.350(17) 0.077(6) 0.241(13) -0.073(7) -0.210(13) 0.062(8)
C58 0.169(9) 0.047(4) 0.114(7) -0.032(4) -0.095(7) 0.011(5)
C59 0.067(4) 0.109(6) 0.067(4) -0.011(4) 0.020(3) -0.058(4)
O8 0.043(2) 0.088(3) 0.025(2) -0.021(2) 0.0005(17) -0.036(2)
C60 0.115(6) 0.088(5) 0.076(5) -0.025(4) 0.006(5) -0.055(5)
O8' 0.030(7) 0.034(7) 0.014(6) -0.005(5) -0.012(5) -0.017(6)
C60' 0.029(9) 0.024(8) 0.020(8) 0.000(7) -0.002(7) -0.009(7)

loop_
_atom_type_symbol
_atom_type_description
_atom_type_scat_dispersion_real
_atom_type_scat_dispersion_imag
_atom_type_scat_source
C C 0.0033 0.0016 'International Tables Vol C Tables 4.2.6.8 and 6.1.1.4'
H H 0.0000 0.0000 'International Tables Vol C Tables 4.2.6.8 and 6.1.1.4'
N N 0.0061 0.0033 'International Tables Vol C Tables 4.2.6.8 and 6.1.1.4'
O O 0.0106 0.0060 'International Tables Vol C Tables 4.2.6.8 and 6.1.1.4'
Cr Cr 0.3209 0.6236 'International Tables Vol C Tables 4.2.6.8 and 6.1.1.4'
Mn Mn 0.3368 0.7283 'International Tables Vol C Tables 4.2.6.8 and 6.1.1.4'

loop_
_geom_angle_atom_site_label_1
_geom_angle_atom_site_label_2
_geom_angle_atom_site_label_3
_geom_angle
_geom_angle_site_symmetry_1
_geom_angle_site_symmetry_3
C2 Cr1 C2 179.999(1) . 2_566
C2 Cr1 C3 89.76(16) . .
C2 Cr1 C3 90.24(16) 2_566 .
C2 Cr1 C3 90.24(16) . 2_566
C2 Cr1 C3 89.76(16) 2_566 2_566
C3 Cr1 C3 180.0(3) . 2_566
C2 Cr1 C1 91.01(16) . .
C2 Cr1 C1 88.99(16) 2_566 .
C3 Cr1 C1 90.19(16) . .
C3 Cr1 C1 89.81(16) 2_566 .
C2 Cr1 C1 88.99(16) . 2_566
C2 Cr1 C1 91.01(16) 2_566 2_566
C3 Cr1 C1 89.81(16) . 2_566
C3 Cr1 C1 90.19(16) 2_566 2_566
C1 Cr1 C1 179.999(1) . 2_566
C6 Cr2 C6 179.998(1) 2_575 .
C6 Cr2 C4 92.09(17) 2_575 .
C6 Cr2 C4 87.92(17) . .
C6 Cr2 C4 87.91(17) 2_575 2_575
C6 Cr2 C4 92.08(17) . 2_575
C4 Cr2 C4 180.0 . 2_575
C6 Cr2 C5 90.58(17) 2_575 .
C6 Cr2 C5 89.42(17) . .
C4 Cr2 C5 90.00(17) . .
C4 Cr2 C5 90.00(17) 2_575 .
C6 Cr2 C5 89.42(17) 2_575 2_575
C6 Cr2 C5 90.58(17) . 2_575
C4 Cr2 C5 90.00(17) . 2_575
C4 Cr2 C5 90.00(17) 2_575 2_575
C5 Cr2 C5 180.0 . 2_575
O2 Mn1 O1 93.25(15) . .
O2 Mn1 N7 167.73(18) . .
O1 Mn1 N7 91.54(14) . .
O2 Mn1 N8 89.73(16) . .
O1 Mn1 N8 163.82(15) . .
N7 Mn1 N8 82.62(15) . .
O2 Mn1 N1 101.84(17) . .
O1 Mn1 N1 101.41(15) . .
N7 Mn1 N1 88.26(14) . .
N8 Mn1 N1 93.52(15) . .
O6 Mn2 O5 94.64(13) . .
O6 Mn2 N9 171.42(13) . .
O5 Mn2 N9 91.97(14) . .
O6 Mn2 N10 91.99(15) . .
O5 Mn2 N10 173.34(14) . .
N9 Mn2 N10 81.37(15) . .
O6 Mn2 N4 96.59(14) . .
O5 Mn2 N4 93.38(13) . .
N9 Mn2 N4 88.46(14) . .
N10 Mn2 N4 86.46(14) . .
O6 Mn2 N2 90.37(13) . .
O5 Mn2 N2 91.17(13) . .
N9 Mn2 N2 84.03(13) . .
N10 Mn2 N2 88.17(14) . .
N4 Mn2 N2 171.35(14) . .
O3 Mn3 O4 96.14(12) . .
O3 Mn3 N11 91.76(13) . .
O4 Mn3 N11 171.60(13) . .
O3 Mn3 N12 172.91(13) . .
O4 Mn3 N12 90.93(13) . .
N11 Mn3 N12 81.15(13) . .
O3 Mn3 N3 92.30(13) . .
O4 Mn3 N3 93.34(13) . .
N11 Mn3 N3 89.19(14) . .
N12 Mn3 N3 87.89(14) . .
O3 Mn3 O7 87.17(12) . .
O4 Mn3 O7 89.76(12) . .
N11 Mn3 O7 87.76(13) . .
N12 Mn3 O7 92.25(13) . .
N3 Mn3 O7 176.89(11) . .
C7 O1 Mn1 130.2(3) . .
C22 O2 Mn1 126.8(3) . .
C39 O3 Mn3 127.5(3) . .
C54 O4 Mn3 126.6(3) . .
C23 O5 Mn2 128.3(3) . .
C38 O6 Mn2 129.6(3) . .
C55 O7 Mn3 123.6(3) . .
C55 O7 H7 118.2 . .
Mn3 O7 H7 118.2 . .
C1 N1 Mn1 147.6(3) . .
C2 N2 Mn2 143.6(3) . .
C3 N3 Mn3 158.4(3) . .
C4 N4 Mn2 155.7(4) . .
C13 N7 C14 119.9(4) . .
C13 N7 Mn1 126.4(3) . .
C14 N7 Mn1 113.2(3) . .
C16 N8 C15 120.5(4) . .
C16 N8 Mn1 126.0(3) . .
C15 N8 Mn1 113.5(3) . .
C29 N9 C30 119.1(4) . .
C29 N9 Mn2 126.5(3) . .
C30 N9 Mn2 114.3(3) . .
C32 N10 C31 121.2(4) . .
C32 N10 Mn2 125.0(3) . .
C31 N10 Mn2 113.7(3) . .
C45 N11 C46 119.8(4) . .
C45 N11 Mn3 125.7(3) . .
C46 N11 Mn3 114.5(3) . .
C48 N12 C47 120.5(4) . .
C48 N12 Mn3 125.3(3) . .
C47 N12 Mn3 113.9(3) . .
N1 C1 Cr1 175.5(4) . .
N2 C2 Cr1 174.6(4) . .
N3 C3 Cr1 176.8(4) . .
N4 C4 Cr2 176.1(4) . .
N5 C5 Cr2 178.8(4) . .
N6 C6 Cr2 179.2(4) . .
O1 C7 C8 119.4(4) . .
O1 C7 C12 123.5(4) . .
C8 C7 C12 117.1(4) . .
C9 C8 C7 122.3(4) . .
C9 C8 H8 118.8 . .
C7 C8 H8 118.8 . .
C8 C9 C10 120.3(4) . .
C8 C9 H9 119.8 . .
C10 C9 H9 119.8 . .
C11 C10 C9 119.1(5) . .
C11 C10 H10 120.5 . .
C9 C10 H10 120.5 . .
C10 C11 C12 121.4(4) . .
C10 C11 H11 119.3 . .
C12 C11 H11 119.3 . .
C11 C12 C7 119.8(4) . .
C11 C12 C13 118.5(4) . .
C7 C12 C13 121.7(4) . .
N7 C13 C12 126.0(4) . .
N7 C13 H13 117.0 . .
C12 C13 H13 117.0 . .
N7 C14 C15 106.8(3) . .
N7 C14 H14A 110.4 . .
C15 C14 H14A 110.4 . .
N7 C14 H14B 110.4 . .
C15 C14 H14B 110.4 . .
H14A C14 H14B 108.6 . .
N8 C15 C14 106.7(4) . .
N8 C15 H15A 110.4 . .
C14 C15 H15A 110.4 . .
N8 C15 H15B 110.4 . .
C14 C15 H15B 110.4 . .
H15A C15 H15B 108.6 . .
N8 C16 C17 124.1(5) . .
N8 C16 H16 118.0 . .
C17 C16 H16 118.0 . .
C22 C17 C18 118.6(5) . .
C22 C17 C16 122.6(4) . .
C18 C17 C16 118.8(5) . .
C19 C18 C17 121.9(5) . .
C19 C18 H18 119.0 . .
C17 C18 H18 119.0 . .
C18 C19 C20 119.1(5) . .
C18 C19 H19 120.5 . .
C20 C19 H19 120.5 . .
C19 C20 C21 121.0(5) . .
C19 C20 H20 119.5 . .
C21 C20 H20 119.5 . .
C20 C21 C22 120.6(5) . .
C20 C21 H21 119.7 . .
C22 C21 H21 119.7 . .
O2 C22 C21 118.8(5) . .
O2 C22 C17 122.4(4) . .
C21 C22 C17 118.8(5) . .
O5 C23 C24 118.3(4) . .
O5 C23 C28 124.0(4) . .
C24 C23 C28 117.6(4) . .
C25 C24 C23 121.1(4) . .
C25 C24 H24 119.5 . .
C23 C24 H24 119.5 . .
C26 C25 C24 121.2(5) . .
C26 C25 H25 119.4 . .
C24 C25 H25 119.4 . .
C25 C26 C27 119.1(5) . .
C25 C26 H26 120.4 . .
C27 C26 H26 120.4 . .
C26 C27 C28 120.7(5) . .
C26 C27 H27 119.7 . .
C28 C27 H27 119.7 . .
C27 C28 C23 120.4(4) . .
C27 C28 C29 116.4(4) . .
C23 C28 C29 123.1(4) . .
N9 C29 C28 124.9(4) . .
N9 C29 H29 117.6 . .
C28 C29 H29 117.6 . .
N9 C30 C31 106.9(4) . .
N9 C30 H30A 110.3 . .
C31 C30 H30A 110.3 . .
N9 C30 H30B 110.3 . .
C31 C30 H30B 110.3 . .
H30A C30 H30B 108.6 . .
N10 C31 C30 107.3(4) . .
N10 C31 H31A 110.3 . .
C30 C31 H31A 110.3 . .
N10 C31 H31B 110.3 . .
C30 C31 H31B 110.3 . .
H31A C31 H31B 108.5 . .
N10 C32 C33 126.1(4) . .
N10 C32 H32 116.9 . .
C33 C32 H32 116.9 . .
C38 C33 C32 123.4(4) . .
C38 C33 C34 118.7(5) . .
C32 C33 C34 117.8(5) . .
C35 C34 C33 121.2(6) . .
C35 C34 H34 119.4 . .
C33 C34 H34 119.4 . .
C34 C35 C36 119.3(5) . .
C34 C35 H35 120.3 . .
C36 C35 H35 120.3 . .
C37 C36 C35 120.6(6) . .
C37 C36 H36 119.7 . .
C35 C36 H36 119.7 . .
C36 C37 C38 121.7(6) . .
C36 C37 H37 119.2 . .
C38 C37 H37 119.2 . .
O6 C38 C37 118.3(5) . .
O6 C38 C33 123.5(4) . .
C37 C38 C33 118.2(5) . .
O3 C39 C40 118.9(4) . .
O3 C39 C44 123.5(4) . .
C40 C39 C44 117.6(4) . .
C41 C40 C39 121.9(4) . .
C41 C40 H40 119.1 . .
C39 C40 H40 119.1 . .
C40 C41 C42 120.5(4) . .
C40 C41 H41 119.7 . .
C42 C41 H41 119.7 . .
C43 C42 C41 119.4(4) . .
C43 C42 H42 120.3 . .
C41 C42 H42 120.3 . .
C42 C43 C44 120.8(4) . .
C42 C43 H43 119.6 . .
C44 C43 H43 119.6 . .
C43 C44 C39 119.8(4) . .
C43 C44 C45 117.4(4) . .
C39 C44 C45 122.9(4) . .
N11 C45 C44 124.8(4) . .
N11 C45 H45 117.6 . .
C44 C45 H45 117.6 . .
N11 C46 C47 105.9(3) . .
N11 C46 H46A 110.5 . .
C47 C46 H46A 110.5 . .
N11 C46 H46B 110.5 . .
C47 C46 H46B 110.5 . .
H46A C46 H46B 108.7 . .
N12 C47 C46 106.4(3) . .
N12 C47 H47A 110.4 . .
C46 C47 H47A 110.4 . .
N12 C47 H47B 110.4 . .
C46 C47 H47B 110.4 . .
H47A C47 H47B 108.6 . .
N12 C48 C49 124.2(4) . .
N12 C48 H48 117.9 . .
C49 C48 H48 117.9 . .
C50 C49 C54 120.3(4) . .
C50 C49 C48 116.5(4) . .
C54 C49 C48 123.0(4) . .
C51 C50 C49 120.8(4) . .
C51 C50 H50 119.6 . .
C49 C50 H50 119.6 . .
C52 C51 C50 118.5(4) . .
C52 C51 H51 120.8 . .
C50 C51 H51 120.8 . .
C53 C52 C51 121.7(4) . .
C53 C52 H52 119.1 . .
C51 C52 H52 119.1 . .
C52 C53 C54 120.4(4) . .
C52 C53 H53 119.8 . .
C54 C53 H53 119.8 . .
O4 C54 C49 123.8(4) . .
O4 C54 C53 118.0(4) . .
C49 C54 C53 118.2(4) . .
O7 C55 H55A 109.5 . .
O7 C55 H55B 109.5 . .
H55A C55 H55B 109.5 . .
O7 C55 H55C 109.5 . .
H55A C55 H55C 109.5 . .
H55B C55 H55C 109.5 . .
N13 C56 C57 175.6(9) . .
C56 C57 H57A 109.5 . .
C56 C57 H57B 109.5 . .
H57A C57 H57B 109.5 . .
C56 C57 H57C 109.5 . .
H57A C57 H57C 109.5 . .
H57B C57 H57C 109.5 . .
N14 C58 C59 170.8(16) . .
C58 C59 H59A 109.4 . .
C58 C59 H59B 109.5 . .
H59A C59 H59B 109.5 . .
C58 C59 H59C 109.5 . .
H59A C59 H59C 109.5 . .
H59B C59 H59C 109.5 . .

loop_
_geom_bond_atom_site_label_1
_geom_bond_atom_site_label_2
_geom_bond_distance
_geom_bond_site_symmetry_2
Cr1 C2 2.064(4) .
Cr1 C2 2.065(4) 2_566
Cr1 C3 2.075(4) .
Cr1 C3 2.075(4) 2_566
Cr1 C1 2.083(5) .
Cr1 C1 2.083(5) 2_566
Cr2 C6 2.065(5) 2_575
Cr2 C6 2.065(5) .
Cr2 C4 2.078(5) .
Cr2 C4 2.078(5) 2_575
Cr2 C5 2.083(5) .
Cr2 C5 2.083(5) 2_575
Mn1 O2 1.867(3) .
Mn1 O1 1.868(3) .
Mn1 N7 1.973(3) .
Mn1 N8 1.979(4) .
Mn1 N1 2.180(4) .
Mn2 O6 1.874(3) .
Mn2 O5 1.888(3) .
Mn2 N9 1.991(4) .
Mn2 N10 2.001(4) .
Mn2 N4 2.243(4) .
Mn2 N2 2.343(4) .
Mn3 O3 1.879(3) .
Mn3 O4 1.889(3) .
Mn3 N11 1.988(3) .
Mn3 N12 1.994(3) .
Mn3 N3 2.263(4) .
Mn3 O7 2.272(3) .
O1 C7 1.323(5) .
O2 C22 1.333(6) .
O3 C39 1.325(5) .
O4 C54 1.329(5) .
O5 C23 1.332(5) .
O6 C38 1.324(5) .
O7 C55 1.423(5) .
O7 H7 0.9300 .
N1 C1 1.150(6) .
N2 C2 1.147(5) .
N3 C3 1.146(5) .
N4 C4 1.155(6) .
N5 C5 1.142(6) .
N6 C6 1.148(6) .
N7 C13 1.286(6) .
N7 C14 1.478(5) .
N8 C16 1.286(6) .
N8 C15 1.479(6) .
N9 C29 1.283(6) .
N9 C30 1.482(5) .
N10 C32 1.289(6) .
N10 C31 1.473(6) .
N11 C45 1.284(5) .
N11 C46 1.481(5) .
N12 C48 1.278(5) .
N12 C47 1.483(5) .
C7 C8 1.402(6) .
C7 C12 1.429(6) .
C8 C9 1.365(7) .
C8 H8 0.9300 .
C9 C10 1.403(7) .
C9 H9 0.9300 .
C10 C11 1.376(7) .
C10 H10 0.9300 .
C11 C12 1.396(6) .
C11 H11 0.9300 .
C12 C13 1.431(6) .
C13 H13 0.9300 .
C14 C15 1.530(6) .
C14 H14A 0.9700 .
C14 H14B 0.9700 .
C15 H15A 0.9700 .
C15 H15B 0.9700 .
C16 C17 1.437(7) .
C16 H16 0.9300 .
C17 C22 1.403(7) .
C17 C18 1.411(7) .
C18 C19 1.358(7) .
C18 H18 0.9300 .
C19 C20 1.377(8) .
C19 H19 0.9300 .
C20 C21 1.385(7) .
C20 H20 0.9300 .
C21 C22 1.393(7) .
C21 H21 0.9300 .
C23 C24 1.405(6) .
C23 C28 1.416(6) .
C24 C25 1.389(7) .
C24 H24 0.9300 .
C25 C26 1.383(7) .
C25 H25 0.9300 .
C26 C27 1.388(7) .
C26 H26 0.9300 .
C27 C28 1.405(6) .
C27 H27 0.9300 .
C28 C29 1.442(6) .
C29 H29 0.9300 .
C30 C31 1.518(7) .
C30 H30A 0.9700 .
C30 H30B 0.9700 .
C31 H31A 0.9700 .
C31 H31B 0.9700 .
C32 C33 1.420(7) .
C32 H32 0.9300 .
C33 C38 1.409(7) .
C33 C34 1.434(7) .
C34 C35 1.366(8) .
C34 H34 0.9300 .
C35 C36 1.396(9) .
C35 H35 0.9300 .
C36 C37 1.372(8) .
C36 H36 0.9300 .
C37 C38 1.404(7) .
C37 H37 0.9300 .
C39 C40 1.391(6) .
C39 C44 1.424(6) .
C40 C41 1.382(6) .
C40 H40 0.9300 .
C41 C42 1.397(7) .
C41 H41 0.9300 .
C42 C43 1.369(7) .
C42 H42 0.9300 .
C43 C44 1.418(6) .
C43 H43 0.9300 .
C44 C45 1.442(6) .
C45 H45 0.9300 .
C46 C47 1.526(6) .
C46 H46A 0.9700 .
C46 H46B 0.9700 .
C47 H47A 0.9700 .
C47 H47B 0.9700 .
C48 C49 1.447(6) .
C48 H48 0.9300 .
C49 C50 1.404(6) .
C49 C54 1.406(6) .
C50 C51 1.393(6) .
C50 H50 0.9300 .
C51 C52 1.387(6) .
C51 H51 0.9300 .
C52 C53 1.386(6) .
C52 H52 0.9300 .
C53 C54 1.406(6) .
C53 H53 0.9300 .
C55 H55A 0.9600 .
C55 H55B 0.9600 .
C55 H55C 0.9600 .
N13 C56 1.138(9) .
C56 C57 1.349(9) .
C57 H57A 0.9600 .
C57 H57B 0.9600 .
C57 H57C 0.9600 .
N14 C58 1.053(9) .
C58 C59 1.423(7) .
C59 H59A 0.9600 .
C59 H59B 0.9600 .
C59 H59C 0.9600 .
O8 C60 1.458(10) .
O8' C60' 1.45(3) .

loop_
_geom_torsion_atom_site_label_1
_geom_torsion_atom_site_label_2
_geom_torsion_atom_site_label_3
_geom_torsion_atom_site_label_4
_geom_torsion
_geom_torsion_site_symmetry_1
O2 Mn1 O1 C7 -175.7(4) .
N7 Mn1 O1 C7 -7.0(4) .
N8 Mn1 O1 C7 -75.4(6) .
N1 Mn1 O1 C7 81.5(4) .
O1 Mn1 O2 C22 -163.4(5) .
N7 Mn1 O2 C22 83.8(9) .
N8 Mn1 O2 C22 32.5(5) .
N1 Mn1 O2 C22 -61.0(5) .
O4 Mn3 O3 C39 155.5(3) .
N11 Mn3 O3 C39 -21.6(3) .
N12 Mn3 O3 C39 -19.4(13) .
N3 Mn3 O3 C39 -110.9(3) .
O7 Mn3 O3 C39 66.1(3) .
O3 Mn3 O4 C54 154.8(3) .
N11 Mn3 O4 C54 -45.2(11) .
N12 Mn3 O4 C54 -25.8(3) .
N3 Mn3 O4 C54 62.2(3) .
O7 Mn3 O4 C54 -118.0(3) .
O6 Mn2 O5 C23 -173.3(3) .
N9 Mn2 O5 C23 12.2(3) .
N10 Mn2 O5 C23 12.1(12) .
N4 Mn2 O5 C23 -76.4(3) .
N2 Mn2 O5 C23 96.3(3) .
O5 Mn2 O6 C38 -172.4(3) .
N9 Mn2 O6 C38 -32.1(11) .
N10 Mn2 O6 C38 7.0(4) .
N4 Mn2 O6 C38 93.7(4) .
N2 Mn2 O6 C38 -81.2(4) .
O3 Mn3 O7 C55 68.6(3) .
O4 Mn3 O7 C55 -27.6(3) .
N11 Mn3 O7 C55 160.5(3) .
N12 Mn3 O7 C55 -118.5(3) .
N3 Mn3 O7 C55 149(2) .
O2 Mn1 N1 C1 172.6(7) .
O1 Mn1 N1 C1 -91.6(7) .
N7 Mn1 N1 C1 -0.4(7) .
N8 Mn1 N1 C1 82.1(7) .
O6 Mn2 N2 C2 151.3(6) .
O5 Mn2 N2 C2 -114.1(6) .
N9 Mn2 N2 C2 -22.2(6) .
N10 Mn2 N2 C2 59.3(6) .
N4 Mn2 N2 C2 7.6(13) .
O3 Mn3 N3 C3 117.4(9) .
O4 Mn3 N3 C3 -146.3(9) .
N11 Mn3 N3 C3 25.7(9) .
N12 Mn3 N3 C3 -55.5(9) .
O7 Mn3 N3 C3 37(3) .
O6 Mn2 N4 C4 -162.4(9) .
O5 Mn2 N4 C4 102.5(9) .
N9 Mn2 N4 C4 10.6(9) .
N10 Mn2 N4 C4 -70.8(9) .
N2 Mn2 N4 C4 -19.1(16) .
O2 Mn1 N7 C13 122.0(7) .
O1 Mn1 N7 C13 9.0(4) .
N8 Mn1 N7 C13 173.9(4) .
N1 Mn1 N7 C13 -92.4(4) .
O2 Mn1 N7 C14 -66.3(8) .
O1 Mn1 N7 C14 -179.3(3) .
N8 Mn1 N7 C14 -14.5(3) .
N1 Mn1 N7 C14 79.3(3) .
O2 Mn1 N8 C16 -20.7(4) .
O1 Mn1 N8 C16 -121.5(5) .
N7 Mn1 N8 C16 168.9(4) .
N1 Mn1 N8 C16 81.1(4) .
O2 Mn1 N8 C15 158.3(3) .
O1 Mn1 N8 C15 57.5(6) .
N7 Mn1 N8 C15 -12.1(3) .
N1 Mn1 N8 C15 -99.9(3) .
O6 Mn2 N9 C29 -148.1(8) .
O5 Mn2 N9 C29 -7.7(3) .
N10 Mn2 N9 C29 172.3(4) .
N4 Mn2 N9 C29 85.7(3) .
N2 Mn2 N9 C29 -98.6(3) .
O6 Mn2 N9 C30 27.7(10) .
O5 Mn2 N9 C30 168.1(3) .
N10 Mn2 N9 C30 -11.9(3) .
N4 Mn2 N9 C30 -98.6(3) .
N2 Mn2 N9 C30 77.1(3) .
O6 Mn2 N10 C32 -4.6(3) .
O5 Mn2 N10 C32 170.1(9) .
N9 Mn2 N10 C32 170.0(4) .
N4 Mn2 N10 C32 -101.1(4) .
N2 Mn2 N10 C32 85.7(3) .
O6 Mn2 N10 C31 171.4(3) .
O5 Mn2 N10 C31 -13.9(12) .
N9 Mn2 N10 C31 -14.0(3) .
N4 Mn2 N10 C31 75.0(3) .
N2 Mn2 N10 C31 -98.3(3) .
O3 Mn3 N11 C45 15.0(4) .
O4 Mn3 N11 C45 -145.1(8) .
N12 Mn3 N11 C45 -164.8(4) .
N3 Mn3 N11 C45 107.2(4) .
O7 Mn3 N11 C45 -72.1(4) .
O3 Mn3 N11 C46 -166.4(3) .
O4 Mn3 N11 C46 33.5(11) .
N12 Mn3 N11 C46 13.8(3) .
N3 Mn3 N11 C46 -74.2(3) .
O7 Mn3 N11 C46 106.4(3) .
O3 Mn3 N12 C48 -163.2(10) .
O4 Mn3 N12 C48 21.8(4) .
N11 Mn3 N12 C48 -161.0(4) .
N3 Mn3 N12 C48 -71.5(4) .
O7 Mn3 N12 C48 111.6(4) .
O3 Mn3 N12 C47 11.3(13) .
O4 Mn3 N12 C47 -163.7(3) .
N11 Mn3 N12 C47 13.5(3) .
N3 Mn3 N12 C47 103.0(3) .
O7 Mn3 N12 C47 -73.9(3) .
Mn1 N1 C1 Cr1 28(5) .
C2 Cr1 C1 N1 -178(100) .
C2 Cr1 C1 N1 2(5) 2_566
C3 Cr1 C1 N1 -88(5) .
C3 Cr1 C1 N1 92(5) 2_566
C1 Cr1 C1 N1 7(42) 2_566
Mn2 N2 C2 Cr1 -4(5) .
C2 Cr1 C2 N2 47(25) 2_566
C3 Cr1 C2 N2 -134(4) .
C3 Cr1 C2 N2 46(4) 2_566
C1 Cr1 C2 N2 -44(4) .
C1 Cr1 C2 N2 136(4) 2_566
Mn3 N3 C3 Cr1 18(8) .
C2 Cr1 C3 N3 -17(7) .
C2 Cr1 C3 N3 163(7) 2_566
C3 Cr1 C3 N3 110(25) 2_566
C1 Cr1 C3 N3 -108(7) .
C1 Cr1 C3 N3 72(7) 2_566
Mn2 N4 C4 Cr2 13(6) .
C6 Cr2 C4 N4 127(6) 2_575
C6 Cr2 C4 N4 -53(6) .
C4 Cr2 C4 N4 -137(23) 2_575
C5 Cr2 C4 N4 36(6) .
C5 Cr2 C4 N4 -144(6) 2_575
C6 Cr2 C5 N5 74(23) 2_575
C6 Cr2 C5 N5 -106(23) .
C4 Cr2 C5 N5 166(23) .
C4 Cr2 C5 N5 -14(23) 2_575
C5 Cr2 C5 N5 -34(21) 2_575
C6 Cr2 C6 N6 25(32) 2_575
C4 Cr2 C6 N6 -155(34) .
C4 Cr2 C6 N6 25(34) 2_575
C5 Cr2 C6 N6 115(34) .
C5 Cr2 C6 N6 -65(34) 2_575
Mn1 O1 C7 C8 -178.0(3) .
Mn1 O1 C7 C12 2.7(6) .
O1 C7 C8 C9 -179.0(4) .
C12 C7 C8 C9 0.4(6) .
C7 C8 C9 C10 -1.9(7) .
C8 C9 C10 C11 1.8(7) .
C9 C10 C11 C12 -0.3(7) .
C10 C11 C12 C7 -1.1(7) .
C10 C11 C12 C13 176.5(4) .
O1 C7 C12 C11 -179.5(4) .
C8 C7 C12 C11 1.1(6) .
O1 C7 C12 C13 2.9(7) .
C8 C7 C12 C13 -176.4(4) .
C14 N7 C13 C12 -178.0(4) .
Mn1 N7 C13 C12 -6.9(6) .
C11 C12 C13 N7 -178.0(4) .
C7 C12 C13 N7 -0.5(7) .
C13 N7 C14 C15 -151.4(4) .
Mn1 N7 C14 C15 36.4(4) .
C16 N8 C15 C14 -146.6(4) .
Mn1 N8 C15 C14 34.3(4) .
N7 C14 C15 N8 -44.1(5) .
C15 N8 C16 C17 -174.6(4) .
Mn1 N8 C16 C17 4.3(6) .
N8 C16 C17 C22 10.6(7) .
N8 C16 C17 C18 -172.5(4) .
C22 C17 C18 C19 -2.5(7) .
C16 C17 C18 C19 -179.5(5) .
C17 C18 C19 C20 1.3(8) .
C18 C19 C20 C21 0.1(8) .
C19 C20 C21 C22 -0.3(8) .
Mn1 O2 C22 C21 153.7(4) .
Mn1 O2 C22 C17 -28.2(7) .
C20 C21 C22 O2 177.2(5) .
C20 C21 C22 C17 -1.0(8) .
C18 C17 C22 O2 -175.9(5) .
C16 C17 C22 O2 1.0(7) .
C18 C17 C22 C21 2.3(7) .
C16 C17 C22 C21 179.1(4) .
Mn2 O5 C23 C24 172.8(3) .
Mn2 O5 C23 C28 -10.5(5) .
O5 C23 C24 C25 177.5(4) .
C28 C23 C24 C25 0.5(6) .
C23 C24 C25 C26 0.1(7) .
C24 C25 C26 C27 -1.4(7) .
C25 C26 C27 C28 2.0(7) .
C26 C27 C28 C23 -1.3(7) .
C26 C27 C28 C29 -178.3(4) .
O5 C23 C28 C27 -176.8(4) .
C24 C23 C28 C27 0.1(6) .
O5 C23 C28 C29 0.0(6) .
C24 C23 C28 C29 176.8(4) .
C30 N9 C29 C28 -174.4(4) .
Mn2 N9 C29 C28 1.2(6) .
C27 C28 C29 N9 -178.5(4) .
C23 C28 C29 N9 4.6(7) .
C29 N9 C30 C31 -150.1(4) .
Mn2 N9 C30 C31 33.8(4) .
C32 N10 C31 C30 -148.2(4) .
Mn2 N10 C31 C30 35.7(4) .
N9 C30 C31 N10 -43.1(4) .
C31 N10 C32 C33 -174.4(4) .
Mn2 N10 C32 C33 1.4(6) .
N10 C32 C33 C38 1.8(7) .
N10 C32 C33 C34 178.4(4) .
C38 C33 C34 C35 -2.1(7) .
C32 C33 C34 C35 -178.9(4) .
C33 C34 C35 C36 -1.3(8) .
C34 C35 C36 C37 2.4(8) .
C35 C36 C37 C38 -0.1(9) .
Mn2 O6 C38 C37 173.5(3) .
Mn2 O6 C38 C33 -6.1(6) .
C36 C37 C38 O6 177.1(5) .
C36 C37 C38 C33 -3.3(7) .
C32 C33 C38 O6 0.5(7) .
C34 C33 C38 O6 -176.1(4) .
C32 C33 C38 C37 -179.2(4) .
C34 C33 C38 C37 4.3(6) .
Mn3 O3 C39 C40 -163.8(3) .
Mn3 O3 C39 C44 17.7(6) .
O3 C39 C40 C41 -179.1(4) .
C44 C39 C40 C41 -0.4(6) .
C39 C40 C41 C42 -0.4(7) .
C40 C41 C42 C43 0.8(7) .
C41 C42 C43 C44 -0.2(7) .
C42 C43 C44 C39 -0.7(7) .
C42 C43 C44 C45 178.5(4) .
O3 C39 C44 C43 179.5(4) .
C40 C39 C44 C43 1.0(6) .
O3 C39 C44 C45 0.3(7) .
C40 C39 C44 C45 -178.2(4) .
C46 N11 C45 C44 177.3(4) .
Mn3 N11 C45 C44 -4.2(6) .
C43 C44 C45 N11 173.9(4) .
C39 C44 C45 N11 -6.9(7) .
C45 N11 C46 C47 142.2(4) .
Mn3 N11 C46 C47 -36.5(4) .
C48 N12 C47 C46 138.5(4) .
Mn3 N12 C47 C46 -36.3(4) .
N11 C46 C47 N12 44.8(5) .
C47 N12 C48 C49 177.3(4) .
Mn3 N12 C48 C49 -8.6(6) .
N12 C48 C49 C50 174.3(4) .
N12 C48 C49 C54 -10.0(7) .
C54 C49 C50 C51 1.1(7) .
C48 C49 C50 C51 176.9(4) .
C49 C50 C51 C52 -3.0(7) .
C50 C51 C52 C53 2.2(7) .
C51 C52 C53 C54 0.5(6) .
Mn3 O4 C54 C49 16.8(6) .
Mn3 O4 C54 C53 -163.1(3) .
C50 C49 C54 O4 -178.2(4) .
C48 C49 C54 O4 6.3(6) .
C50 C49 C54 C53 1.6(6) .
C48 C49 C54 C53 -173.9(4) .
C52 C53 C54 O4 177.4(4) .
C52 C53 C54 C49 -2.4(6) .
